data_2243020
loop_
_publ_author_name
'Partsevska, Sofiia V.'
'Naumova, Dina D.'
'Matushko, Igor P.'
'Kucheriv, Olesia I.'
'Gural'skiy, Il'ya A.'

_publ_section_title
;
 Crystal structure of a low-spin
 poly[di-\m~3~-cyanido-di-\m~2~-cyanido-bis(\m~2~-2-ethylpyrazine)dicopper(I)iron(II)]
;
_journal_coeditor_code RZ5262
_journal_issue 8
_journal_name_full 'Acta Crystallographica Section E'
_journal_page_first 1205
_journal_page_last 1208
_journal_paper_doi 10.1107/S2056989019009496
_journal_volume 75
_journal_year 2019
_chemical_formula_iupac '[Cu2 Fe (C N)4] (C6 H8 N2)2'
_chemical_formula_moiety '0.25(C64 H64 Cu8 Fe4 N32)'
_chemical_formula_sum 'C16 H16 Cu2 Fe N8'
_chemical_formula_weight 503.30
_chemical_name_systematic poly[di-\m~3~-cyanido-di-\m~2~-cyanido-bis(\m~2~-2-ethylpyrazine)dicopper(I)iron(II)]
_space_group_crystal_system monoclinic
_space_group_IT_number 15
_space_group_name_Hall '-C 2yc'
_space_group_name_H-M_alt 'C 1 2/c 1'
_symmetry_space_group_name_Hall '-C 2yc'
_symmetry_space_group_name_H-M 'C 1 2/c 1'
_atom_sites_solution_hydrogens geom
_atom_sites_solution_primary direct
_audit_creation_method
;
Olex2 1.2
(compiled 2018.05.29 svn.r3508 for OlexSys, GUI svn.r5506)
;
_cell_angle_alpha 90
_cell_angle_beta 92.399(2)
_cell_angle_gamma 90
_cell_formula_units_Z 4
_cell_length_a 13.1997(17)
_cell_length_b 9.2923(11)
_cell_length_c 13.8010(17)
_cell_measurement_reflns_used 1806
_cell_measurement_temperature 173(2)
_cell_measurement_theta_max 27.837
_cell_measurement_theta_min 2.682
_cell_volume 1691.3(4)
_computing_cell_refinement
;
APEX (Bruker, 2013)
;
_computing_data_collection
;
SAINT (Bruker, 2013)
;
_computing_data_reduction
;
SAINT (Bruker, 2013)
;
_computing_molecular_graphics
;
<i>OLEX2</i> (Dolomanov <i>et al.</i>,  2009)
;
_computing_publication_material
;
<i>OLEX2</i> (Dolomanov <i>et al.</i>,  2009)
;
_computing_structure_refinement
;
SHELXL (Sheldrick, 2015)
;
_computing_structure_solution
;
SHELXS (Sheldrick, 2008)
;
_diffrn_ambient_temperature 173.15
_diffrn_measured_fraction_theta_full 0.999
_diffrn_measured_fraction_theta_max 0.999
_diffrn_measurement_device_type 'Bruker SMART'
_diffrn_measurement_method '\w scan'
_diffrn_radiation_type MoK\a
_diffrn_radiation_wavelength 0.71073
_diffrn_reflns_av_R_equivalents 0.0651
_diffrn_reflns_av_unetI/netI 0.0681
_diffrn_reflns_limit_h_max 17
_diffrn_reflns_limit_h_min -17
_diffrn_reflns_limit_k_max 12
_diffrn_reflns_limit_k_min -11
_diffrn_reflns_limit_l_max 18
_diffrn_reflns_limit_l_min -17
_diffrn_reflns_number 5344
_diffrn_reflns_theta_full 25.242
_diffrn_reflns_theta_max 27.856
_diffrn_reflns_theta_min 2.681
_exptl_absorpt_coefficient_mu 3.359
_exptl_absorpt_correction_T_max 0.7456
_exptl_absorpt_correction_T_min 0.6143
_exptl_absorpt_correction_type multi-scan
_exptl_absorpt_process_details
;
(SADABS; Bruker, 2013)
;
_exptl_crystal_colour brown
_exptl_crystal_density_diffrn 1.977
_exptl_crystal_description plate
_exptl_crystal_F_000 1008
_exptl_crystal_size_max 0.17
_exptl_crystal_size_mid 0.14
_exptl_crystal_size_min 0.06
_refine_diff_density_max 0.710
_refine_diff_density_min -0.475
_refine_ls_extinction_method none
_refine_ls_goodness_of_fit_ref 0.932
_refine_ls_hydrogen_treatment constr
_refine_ls_matrix_type full
_refine_ls_number_parameters 124
_refine_ls_number_reflns 2022
_refine_ls_number_restraints 0
_refine_ls_restrained_S_all 0.932
_refine_ls_R_factor_all 0.0425
_refine_ls_R_factor_gt 0.0297
_refine_ls_shift/su_max 0.001
_refine_ls_shift/su_mean 0.000
_refine_ls_structure_factor_coef Fsqd
_refine_ls_weighting_details 'w=1/[\s^2^(Fo^2^)+(0.0096P)^2^] where P=(Fo^2^+2Fc^2^)/3'
_refine_ls_weighting_scheme calc
_refine_ls_wR_factor_gt 0.0615
_refine_ls_wR_factor_ref 0.0650
_reflns_number_gt 1594
_reflns_number_total 2022
_reflns_threshold_expression 'I > 2\s(I)'
_cod_data_source_file rz5262sup1.cif
_cod_data_source_block I
_cod_database_code 2243020
_shelx_space_group_comment
;
The symmetry employed for this shelxl refinement is uniquely defined
by the following loop, which should always be used as a source of
symmetry information in preference to the above space-group names.
They are only intended as comments.
;

loop_
_space_group_symop_operation_xyz
'x, y, z'
'-x, y, -z+1/2'
'x+1/2, y+1/2, z'
'-x+1/2, y+1/2, -z+1/2'
'-x, -y, -z'
'x, -y, z-1/2'
'-x+1/2, -y+1/2, -z'
'x+1/2, -y+1/2, z-1/2'

loop_
_atom_site_type_symbol
_atom_site_label
_atom_site_fract_x
_atom_site_fract_y
_atom_site_fract_z
_atom_site_U_iso_or_equiv
_atom_site_adp_type
_atom_site_calc_flag
_atom_site_occupancy
Fe Fe1 0.750000 0.250000 0.500000 0.00838(13) Uani d 1
N N3 0.67750(17) 0.4182(2) 0.55164(15) 0.0112(5) Uani d 1
C C6 0.6721(2) 0.4390(3) 0.64784(18) 0.0130(6) Uani d 1
H H6 0.690965 0.363327 0.691266 0.016 Uiso calc 1
Cu Cu1 0.56898(3) -0.12263(4) 0.69244(2) 0.01200(10) Uani d 1
C C5 0.6397(2) 0.5687(3) 0.68428(19) 0.0149(6) Uani d 1
H H5 0.636763 0.579116 0.752586 0.018 Uiso calc 1
N N4 0.61203(18) 0.6806(2) 0.62788(16) 0.0123(5) Uani d 1
C C4 0.6133(2) 0.6591(3) 0.53050(18) 0.0116(6) Uani d 1
C C3 0.6452(2) 0.5271(3) 0.49461(18) 0.0126(6) Uani d 1
H H3 0.644046 0.513708 0.426328 0.015 Uiso calc 1
C C7 0.5820(3) 0.7817(3) 0.46507(19) 0.0193(7) Uani d 1
H H7A 0.621459 0.868000 0.485232 0.023 Uiso calc 1
H H7B 0.509562 0.802998 0.474233 0.023 Uiso calc 1
C C8 0.5965(3) 0.7554(3) 0.35783(19) 0.0205(7) Uani d 1
H H8A 0.574269 0.840394 0.320653 0.031 Uiso calc 1
H H8B 0.668292 0.736985 0.347349 0.031 Uiso calc 1
H H8C 0.556167 0.671850 0.336328 0.031 Uiso calc 1
N N2 0.64347(17) 0.2077(2) 0.40162(15) 0.0104(5) Uani d 1
C C2 0.5888(2) 0.1671(3) 0.33956(19) 0.0123(6) Uani d 1
N N1 0.68194(18) 0.1220(2) 0.59018(15) 0.0121(5) Uani d 1
C C1 0.6394(2) 0.0361(3) 0.63471(18) 0.0130(6) Uani d 1

loop_
_atom_site_aniso_label
_atom_site_aniso_U_11
_atom_site_aniso_U_22
_atom_site_aniso_U_33
_atom_site_aniso_U_12
_atom_site_aniso_U_13
_atom_site_aniso_U_23
Fe1 0.0087(3) 0.0087(3) 0.0077(3) -0.0002(2) -0.00018(19) 0.0000(2)
N3 0.0117(12) 0.0109(12) 0.0109(11) 0.0007(9) 0.0009(9) 0.0007(9)
C6 0.0172(14) 0.0111(13) 0.0106(13) 0.0016(12) 0.0010(11) 0.0027(11)
Cu1 0.01269(17) 0.01261(18) 0.01078(17) -0.00052(14) 0.00136(12) 0.00098(14)
C5 0.0177(14) 0.0178(14) 0.0093(13) 0.0025(13) 0.0016(11) 0.0004(12)
N4 0.0130(12) 0.0123(12) 0.0117(11) 0.0021(10) 0.0022(9) -0.0024(10)
C4 0.0107(13) 0.0145(14) 0.0098(12) 0.0021(11) -0.0001(10) 0.0002(11)
C3 0.0138(13) 0.0154(15) 0.0087(13) -0.0003(12) 0.0004(10) -0.0001(11)
C7 0.0274(17) 0.0183(15) 0.0123(14) 0.0081(14) 0.0019(12) 0.0020(12)
C8 0.0327(18) 0.0182(15) 0.0107(14) 0.0073(14) 0.0009(12) 0.0008(12)
N2 0.0108(11) 0.0102(11) 0.0105(11) 0.0006(9) 0.0045(9) 0.0028(9)
C2 0.0142(14) 0.0093(13) 0.0132(13) -0.0001(11) -0.0016(11) -0.0012(11)
N1 0.0108(11) 0.0130(12) 0.0122(11) 0.0011(10) -0.0020(9) -0.0039(10)
C1 0.0118(13) 0.0163(15) 0.0110(13) 0.0022(12) 0.0013(10) -0.0025(11)

loop_
_atom_type_symbol
_atom_type_description
_atom_type_scat_dispersion_real
_atom_type_scat_dispersion_imag
_atom_type_scat_source
C C 0.0033 0.0016 'International Tables Vol C Tables 4.2.6.8 and 6.1.1.4'
H H 0.0000 0.0000 'International Tables Vol C Tables 4.2.6.8 and 6.1.1.4'
Cu Cu 0.3201 1.2651 'International Tables Vol C Tables 4.2.6.8 and 6.1.1.4'
Fe Fe 0.3463 0.8444 'International Tables Vol C Tables 4.2.6.8 and 6.1.1.4'
N N 0.0061 0.0033 'International Tables Vol C Tables 4.2.6.8 and 6.1.1.4'

loop_
_geom_angle_atom_site_label_1
_geom_angle_atom_site_label_2
_geom_angle_atom_site_label_3
_geom_angle_site_symmetry_1
_geom_angle_site_symmetry_3
_geom_angle
N3 Fe1 N3 7_656 . 180.0
N2 Fe1 N3 . 7_656 86.31(9)
N2 Fe1 N3 7_656 7_656 93.69(9)
N2 Fe1 N3 . . 93.69(9)
N2 Fe1 N3 7_656 . 86.31(9)
N2 Fe1 N2 . 7_656 180.0
N2 Fe1 N1 . 7_656 90.94(9)
N2 Fe1 N1 . . 89.06(9)
N2 Fe1 N1 7_656 . 90.94(9)
N2 Fe1 N1 7_656 7_656 89.06(9)
N1 Fe1 N3 7_656 . 89.48(9)
N1 Fe1 N3 7_656 7_656 90.51(9)
N1 Fe1 N3 . . 90.52(9)
N1 Fe1 N3 . 7_656 89.48(9)
N1 Fe1 N1 7_656 . 180.0
C6 N3 Fe1 . . 120.93(19)
C3 N3 Fe1 . . 122.06(18)
C3 N3 C6 . . 116.2(2)
N3 C6 H6 . . 119.5
N3 C6 C5 . . 120.9(3)
C5 C6 H6 . . 119.5
N4 Cu1 Cu1 1_545 2_656 119.23(6)
N4 Cu1 C2 1_545 5_656 91.28(10)
C2 Cu1 Cu1 6_556 2_656 55.71(8)
C2 Cu1 Cu1 5_656 2_656 52.95(7)
C2 Cu1 N4 6_556 1_545 102.36(10)
C2 Cu1 C2 6_556 5_656 104.11(10)
C1 Cu1 Cu1 . 2_656 130.26(8)
C1 Cu1 N4 . 1_545 110.04(10)
C1 Cu1 C2 . 5_656 122.70(11)
C1 Cu1 C2 . 6_556 120.75(11)
C6 C5 H5 . . 118.4
N4 C5 C6 . . 123.1(2)
N4 C5 H5 . . 118.4
C5 N4 Cu1 . 1_565 119.72(18)
C5 N4 C4 . . 116.5(2)
C4 N4 Cu1 . 1_565 123.81(18)
N4 C4 C3 . . 119.8(2)
N4 C4 C7 . . 118.0(2)
C3 C4 C7 . . 122.2(2)
N3 C3 C4 . . 123.3(2)
N3 C3 H3 . . 118.4
C4 C3 H3 . . 118.4
C4 C7 H7A . . 108.5
C4 C7 H7B . . 108.5
C4 C7 C8 . . 114.9(2)
H7A C7 H7B . . 107.5
C8 C7 H7A . . 108.5
C8 C7 H7B . . 108.5
C7 C8 H8A . . 109.5
C7 C8 H8B . . 109.5
C7 C8 H8C . . 109.5
H8A C8 H8B . . 109.5
H8A C8 H8C . . 109.5
H8B C8 H8C . . 109.5
C2 N2 Fe1 . . 170.6(2)
Cu1 C2 Cu1 6 5_656 71.33(8)
N2 C2 Cu1 . 6 146.7(2)
N2 C2 Cu1 . 5_656 141.4(2)
C1 N1 Fe1 . . 172.3(2)
N1 C1 Cu1 . . 172.0(2)

loop_
_geom_bond_atom_site_label_1
_geom_bond_atom_site_label_2
_geom_bond_site_symmetry_2
_geom_bond_distance
Fe1 N3 . 1.981(2)
Fe1 N3 7_656 1.981(2)
Fe1 N2 . 1.953(2)
Fe1 N2 7_656 1.953(2)
Fe1 N1 7_656 1.966(2)
Fe1 N1 . 1.966(2)
N3 C6 . 1.346(3)
N3 C3 . 1.341(3)
C6 H6 . 0.9500
C6 C5 . 1.381(4)
Cu1 Cu1 2_656 2.4662(7)
Cu1 N4 1_545 2.122(2)
Cu1 C2 5_656 2.151(3)
Cu1 C2 6_556 2.078(3)
Cu1 C1 . 1.933(3)
C5 H5 . 0.9500
C5 N4 . 1.340(3)
N4 C4 . 1.360(3)
C4 C3 . 1.394(4)
C4 C7 . 1.501(4)
C3 H3 . 0.9500
C7 H7A . 0.9900
C7 H7B . 0.9900
C7 C8 . 1.520(4)
C8 H8A . 0.9800
C8 H8B . 0.9800
C8 H8C . 0.9800
N2 C2 . 1.160(3)
N1 C1 . 1.166(3)

loop_
_geom_torsion_atom_site_label_1
_geom_torsion_atom_site_label_2
_geom_torsion_atom_site_label_3
_geom_torsion_atom_site_label_4
_geom_torsion_site_symmetry_1
_geom_torsion_site_symmetry_4
_geom_torsion
Fe1 N3 C6 C5 . . 167.2(2)
Fe1 N3 C3 C4 . . -166.3(2)
N3 C6 C5 N4 . . -0.1(5)
C6 N3 C3 C4 . . 3.8(4)
C6 C5 N4 Cu1 . 1_565 -177.6(2)
C6 C5 N4 C4 . . 2.7(4)
Cu1 N4 C4 C3 1_565 . 178.3(2)
Cu1 N4 C4 C7 1_565 . -0.2(4)
C5 N4 C4 C3 . . -1.9(4)
C5 N4 C4 C7 . . 179.5(3)
N4 C4 C3 N3 . . -1.4(4)
N4 C4 C7 C8 . . 173.5(3)
C3 N3 C6 C5 . . -3.1(4)
C3 C4 C7 C8 . . -5.0(4)
C7 C4 C3 N3 . . 177.1(3)

_cod_database_fobs_code 2243020
